data_2021752
loop_
_publ_author_name
'Granifo, Juan'
'Gavi\~no, Rub\'en'
'Su\'arez, Sebasti\'an'
'Baggio, Ricardo'

_publ_section_title
;
 Structural characterization of a hybrid terpyridine--pyrazine ligand and
 its one-dimensional Zn^II^ coordination polymer: a computational approach
 to <i>conventional</i> and <i>nonconventional</i> intermolecular
 interactions
;
_journal_coeditor_code FN3323
_journal_issue 9
_journal_name_full 'Acta Crystallographica Section C'
_journal_page_first
;
;
_journal_paper_doi 10.1107/S2053229619011161
_journal_volume 75
_journal_year 2019
_chemical_formula_iupac 'C25 H17 N5'
_chemical_formula_moiety 'C25 H17 N5'
_chemical_formula_sum 'C25 H17 N5'
_chemical_formula_weight 387.43
_chemical_name_systematic
;
4'-[4-(Pyrazin-2-yl)phenyl]-4,2':6',4''-terpyridine
;
_space_group_crystal_system triclinic
_space_group_IT_number 2
_space_group_name_Hall '-P 1'
_space_group_name_H-M_alt 'P -1'
_symmetry_space_group_name_Hall '-P 1'
_symmetry_space_group_name_H-M 'P -1'
_atom_sites_solution_hydrogens geom
_atom_sites_solution_primary direct
_atom_sites_solution_secondary difmap
_audit_creation_method SHELXL-2018/1
_cell_angle_alpha 74.989(5)
_cell_angle_beta 82.851(4)
_cell_angle_gamma 75.116(6)
_cell_formula_units_Z 2
_cell_length_a 8.6303(6)
_cell_length_b 10.4227(7)
_cell_length_c 11.3529(5)
_cell_measurement_reflns_used 2364
_cell_measurement_temperature 294(2)
_cell_measurement_theta_max 27.78
_cell_measurement_theta_min 3.87
_cell_volume 951.43(11)
_computing_cell_refinement
;
CrysAlis PRO (Oxford Diffraction, 2009)
;
_computing_data_collection
;
CrysAlis PRO (Oxford Diffraction, 2009)
;
_computing_data_reduction
;
CrysAlis PRO (Oxford Diffraction, 2009)
;
_computing_molecular_graphics
;
SHELXTL (Sheldrick, 2008) and Mercury (Macrae <i>et al.</i>,
2008)
;
_computing_publication_material
;
SHELXL2014 (Sheldrick, 2015) and PLATON (Spek, 2009)
;
_computing_structure_refinement
;
SHELXL2014 (Sheldrick, 2015)
;
_computing_structure_solution
;
SHELXS97 (Sheldrick, 2008)
;
_diffrn_ambient_temperature 294(2)
_diffrn_detector 'CCD plate'
_diffrn_measured_fraction_theta_full 0.998
_diffrn_measured_fraction_theta_max 0.880
_diffrn_measurement_device 'four-circle diffractometer'
_diffrn_measurement_device_type 'Oxford Diffraction Xcalibur Sapphire3'
_diffrn_measurement_method '\w scans'
_diffrn_radiation_monochromator graphite
_diffrn_radiation_probe x-ray
_diffrn_radiation_type 'Mo K\a'
_diffrn_radiation_wavelength 0.71073
_diffrn_reflns_av_R_equivalents 0.0288
_diffrn_reflns_av_unetI/netI 0.0435
_diffrn_reflns_limit_h_max 11
_diffrn_reflns_limit_h_min -11
_diffrn_reflns_limit_k_max 14
_diffrn_reflns_limit_k_min -13
_diffrn_reflns_limit_l_max 14
_diffrn_reflns_limit_l_min -14
_diffrn_reflns_number 12519
_diffrn_reflns_theta_full 26.000
_diffrn_reflns_theta_max 29.059
_diffrn_reflns_theta_min 3.104
_diffrn_source 'fine-focus sealed X-ray tube'
_exptl_absorpt_coefficient_mu 0.083
_exptl_absorpt_correction_T_max 1.00
_exptl_absorpt_correction_T_min 0.97
_exptl_absorpt_correction_type multi-scan
_exptl_absorpt_process_details
;
(CrysAlis PRO; Oxford Diffraction, 2009)
;
_exptl_crystal_colour colourless
_exptl_crystal_density_diffrn 1.352
_exptl_crystal_description fragment
_exptl_crystal_F_000 404
_exptl_crystal_size_max 0.22
_exptl_crystal_size_mid 0.11
_exptl_crystal_size_min 0.09
_refine_diff_density_max 0.156
_refine_diff_density_min -0.180
_refine_ls_extinction_method none
_refine_ls_goodness_of_fit_ref 1.025
_refine_ls_hydrogen_treatment refall
_refine_ls_matrix_type full
_refine_ls_number_parameters 339
_refine_ls_number_reflns 4486
_refine_ls_number_restraints 0
_refine_ls_restrained_S_all 1.025
_refine_ls_R_factor_all 0.1001
_refine_ls_R_factor_gt 0.0546
_refine_ls_shift/su_max 0.000
_refine_ls_shift/su_mean 0.000
_refine_ls_structure_factor_coef Fsqd
_refine_ls_weighting_details 'w=1/[\s^2^(Fo^2^)+(0.0624P)^2^+0.1108P] where P=(Fo^2^+2Fc^2^)/3'
_refine_ls_weighting_scheme calc
_refine_ls_wR_factor_gt 0.1229
_refine_ls_wR_factor_ref 0.1533
_reflns_number_gt 2739
_reflns_number_total 4486
_reflns_threshold_expression 'I > 2\s(I)'
_cod_data_source_file fn3323sup1.cif
_cod_data_source_block I
_cod_database_code 2021752
_shelx_space_group_comment
;
The symmetry employed for this shelxl refinement is uniquely defined
by the following loop, which should always be used as a source of
symmetry information in preference to the above space-group names.
They are only intended as comments.
;

loop_
_space_group_symop_operation_xyz
'x, y, z'
'-x, -y, -z'

loop_
_atom_site_type_symbol
_atom_site_label
_atom_site_fract_x
_atom_site_fract_y
_atom_site_fract_z
_atom_site_U_iso_or_equiv
_atom_site_adp_type
_atom_site_calc_flag
_atom_site_occupancy
N N11 0.3582(2) 0.2120(2) 0.97296(15) 0.0646(5) Uani d 1
N N21 0.65087(18) 0.51687(15) 0.65842(12) 0.0394(4) Uani d 1
N N31 0.7744(3) 0.9733(2) 0.59642(17) 0.0752(6) Uani d 1
N N41 0.9814(2) 0.23309(19) -0.20006(14) 0.0581(5) Uani d 1
N N51 0.81315(18) 0.11084(16) 0.00663(13) 0.0443(4) Uani d 1
C C11 0.3922(3) 0.1616(2) 0.8737(2) 0.0613(6) Uani d 1
H H11 0.357(3) 0.081(2) 0.8766(19) 0.076(7) Uiso d 1
C C21 0.4760(2) 0.2171(2) 0.76925(18) 0.0508(5) Uani d 1
H H21 0.494(2) 0.174(2) 0.7010(18) 0.058(6) Uiso d 1
C C31 0.5319(2) 0.33131(18) 0.76423(14) 0.0390(4) Uani d 1
C C41 0.4962(3) 0.3851(2) 0.86631(17) 0.0535(5) Uani d 1
H H41 0.531(2) 0.463(2) 0.8683(17) 0.052(6) Uiso d 1
C C51 0.4106(3) 0.3229(3) 0.96604(19) 0.0647(6) Uani d 1
H H51 0.388(3) 0.363(2) 1.036(2) 0.078(7) Uiso d 1
C C61 0.6232(2) 0.39710(18) 0.65491(14) 0.0376(4) Uani d 1
C C71 0.6733(2) 0.34008(19) 0.55464(15) 0.0399(4) Uani d 1
H H71 0.655(2) 0.2540(19) 0.5577(15) 0.042(5) Uiso d 1
C C81 0.7504(2) 0.40931(18) 0.45196(15) 0.0372(4) Uani d 1
C C91 0.7784(2) 0.53337(18) 0.45720(15) 0.0390(4) Uani d 1
H H91 0.825(2) 0.5863(18) 0.3880(15) 0.041(5) Uiso d 1
C C101 0.7273(2) 0.58392(18) 0.56065(14) 0.0375(4) Uani d 1
C C111 0.8282(4) 0.9283(2) 0.4960(2) 0.0767(8) Uani d 1
H H111 0.876(3) 0.991(3) 0.431(2) 0.093(8) Uiso d 1
C C121 0.8169(3) 0.8046(2) 0.47900(19) 0.0591(6) Uani d 1
H H121 0.861(3) 0.781(2) 0.4044(19) 0.067(6) Uiso d 1
C C131 0.7466(2) 0.71864(18) 0.57131(15) 0.0397(4) Uani d 1
C C141 0.6920(3) 0.7646(2) 0.67618(17) 0.0511(5) Uani d 1
H H141 0.639(2) 0.710(2) 0.7408(18) 0.062(6) Uiso d 1
C C151 0.7080(3) 0.8893(2) 0.6846(2) 0.0635(6) Uani d 1
H H151 0.667(3) 0.917(2) 0.759(2) 0.075(7) Uiso d 1
C C161 0.7916(2) 0.35599(18) 0.33985(15) 0.0384(4) Uani d 1
C C171 0.9114(2) 0.3919(2) 0.25300(16) 0.0465(5) Uani d 1
H H171 0.978(2) 0.4490(18) 0.2681(15) 0.048(5) Uiso d 1
C C181 0.9422(3) 0.3455(2) 0.14672(17) 0.0497(5) Uani d 1
H H181 1.024(3) 0.373(2) 0.0872(18) 0.070(6) Uiso d 1
C C191 0.8529(2) 0.26286(18) 0.12211(15) 0.0394(4) Uani d 1
C C201 0.7351(2) 0.2248(2) 0.20991(17) 0.0481(5) Uani d 1
H H201 0.671(2) 0.166(2) 0.1929(16) 0.055(6) Uiso d 1
C C211 0.7054(2) 0.2704(2) 0.31618(16) 0.0480(5) Uani d 1
H H211 0.617(2) 0.2453(19) 0.3742(17) 0.055(5) Uiso d 1
C C221 0.8774(2) 0.21512(18) 0.00764(15) 0.0395(4) Uani d 1
C C231 0.9607(3) 0.2742(2) -0.09627(17) 0.0520(5) Uani d 1
H H231 1.006(2) 0.351(2) -0.0970(18) 0.064(6) Uiso d 1
C C241 0.9177(2) 0.1299(2) -0.19893(18) 0.0532(5) Uani d 1
H H241 0.926(2) 0.098(2) -0.2721(18) 0.062(6) Uiso d 1
C C251 0.8346(2) 0.0692(2) -0.09679(17) 0.0483(5) Uani d 1
H H251 0.784(2) -0.007(2) -0.0968(16) 0.058(6) Uiso d 1

loop_
_atom_site_aniso_label
_atom_site_aniso_U_11
_atom_site_aniso_U_22
_atom_site_aniso_U_33
_atom_site_aniso_U_12
_atom_site_aniso_U_13
_atom_site_aniso_U_23
N11 0.0782(13) 0.0725(14) 0.0475(10) -0.0358(11) 0.0171(9) -0.0136(9)
N21 0.0512(9) 0.0356(8) 0.0339(7) -0.0153(7) 0.0047(6) -0.0111(6)
N31 0.1163(17) 0.0588(13) 0.0665(12) -0.0452(12) 0.0227(11) -0.0314(10)
N41 0.0719(12) 0.0725(13) 0.0372(9) -0.0271(10) 0.0100(8) -0.0221(8)
N51 0.0514(9) 0.0473(10) 0.0392(8) -0.0153(8) 0.0009(7) -0.0172(7)
C11 0.0745(15) 0.0583(15) 0.0578(13) -0.0347(13) 0.0142(11) -0.0152(11)
C21 0.0640(13) 0.0493(12) 0.0438(11) -0.0227(10) 0.0108(9) -0.0166(9)
C31 0.0465(10) 0.0377(10) 0.0322(9) -0.0118(8) 0.0005(7) -0.0069(7)
C41 0.0785(15) 0.0516(13) 0.0379(10) -0.0289(12) 0.0090(9) -0.0157(9)
C51 0.0894(17) 0.0730(16) 0.0394(11) -0.0347(14) 0.0151(11) -0.0203(11)
C61 0.0459(10) 0.0354(10) 0.0315(8) -0.0105(8) 0.0016(7) -0.0086(7)
C71 0.0545(11) 0.0336(10) 0.0352(9) -0.0156(9) 0.0034(8) -0.0120(8)
C81 0.0444(10) 0.0358(10) 0.0330(9) -0.0097(8) 0.0008(7) -0.0122(7)
C91 0.0484(10) 0.0394(10) 0.0307(9) -0.0149(9) 0.0042(8) -0.0094(8)
C101 0.0445(10) 0.0380(10) 0.0326(8) -0.0133(8) 0.0019(7) -0.0111(7)
C111 0.125(2) 0.0575(15) 0.0585(14) -0.0487(16) 0.0319(14) -0.0243(12)
C121 0.0901(16) 0.0507(13) 0.0466(12) -0.0340(12) 0.0209(11) -0.0234(10)
C131 0.0497(11) 0.0394(10) 0.0348(9) -0.0164(9) 0.0027(7) -0.0135(8)
C141 0.0727(14) 0.0511(13) 0.0382(10) -0.0291(11) 0.0100(9) -0.0177(9)
C151 0.0935(17) 0.0609(15) 0.0514(13) -0.0354(13) 0.0156(12) -0.0322(11)
C161 0.0457(10) 0.0383(10) 0.0327(9) -0.0102(8) 0.0018(7) -0.0127(7)
C171 0.0565(12) 0.0533(12) 0.0393(10) -0.0266(10) 0.0077(8) -0.0193(9)
C181 0.0577(12) 0.0608(13) 0.0387(10) -0.0273(11) 0.0118(9) -0.0197(9)
C191 0.0461(10) 0.0417(11) 0.0332(9) -0.0117(9) 0.0035(7) -0.0150(8)
C201 0.0589(12) 0.0518(12) 0.0447(10) -0.0260(10) 0.0106(9) -0.0242(9)
C211 0.0596(12) 0.0540(13) 0.0385(10) -0.0262(10) 0.0141(9) -0.0203(9)
C221 0.0434(10) 0.0413(11) 0.0357(9) -0.0094(8) 0.0014(7) -0.0147(8)
C231 0.0663(13) 0.0595(14) 0.0378(10) -0.0267(12) 0.0091(9) -0.0187(9)
C241 0.0608(13) 0.0648(14) 0.0392(11) -0.0121(11) 0.0006(9) -0.0260(10)
C251 0.0545(12) 0.0518(13) 0.0457(11) -0.0133(10) -0.0027(9) -0.0233(9)

loop_
_atom_type_symbol
_atom_type_description
_atom_type_scat_dispersion_real
_atom_type_scat_dispersion_imag
_atom_type_scat_source
C C 0.0033 0.0016 'International Tables Vol C Tables 4.2.6.8 and 6.1.1.4'
H H 0.0000 0.0000 'International Tables Vol C Tables 4.2.6.8 and 6.1.1.4'
N N 0.0061 0.0033 'International Tables Vol C Tables 4.2.6.8 and 6.1.1.4'

loop_
_geom_angle_atom_site_label_1
_geom_angle_atom_site_label_2
_geom_angle_atom_site_label_3
_geom_angle
C51 N11 C11 115.20(18)
C61 N21 C101 118.44(14)
C151 N31 C111 115.37(18)
C241 N41 C231 115.77(17)
C251 N51 C221 116.77(16)
N11 C11 C21 124.3(2)
N11 C11 H11 117.0(13)
C21 C11 H11 118.7(13)
C11 C21 C31 119.79(19)
C11 C21 H21 118.3(12)
C31 C21 H21 121.9(12)
C21 C31 C41 116.40(16)
C21 C31 C61 122.96(16)
C41 C31 C61 120.63(16)
C51 C41 C31 119.54(19)
C51 C41 H41 120.2(12)
C31 C41 H41 120.3(12)
N11 C51 C41 124.77(19)
N11 C51 H51 117.8(13)
C41 C51 H51 117.5(13)
N21 C61 C71 121.99(15)
N21 C61 C31 115.53(14)
C71 C61 C31 122.46(15)
C61 C71 C81 120.21(16)
C61 C71 H71 118.9(10)
C81 C71 H71 120.9(10)
C91 C81 C71 117.01(15)
C91 C81 C161 121.98(15)
C71 C81 C161 120.91(15)
C101 C91 C81 119.97(15)
C101 C91 H91 120.0(10)
C81 C91 H91 119.9(10)
N21 C101 C91 122.34(15)
N21 C101 C131 114.43(14)
C91 C101 C131 123.19(15)
N31 C111 C121 124.7(2)
N31 C111 H111 115.2(14)
C121 C111 H111 120.2(14)
C131 C121 C111 119.28(18)
C131 C121 H121 122.3(13)
C111 C121 H121 118.4(13)
C141 C131 C121 116.17(17)
C141 C131 C101 120.74(15)
C121 C131 C101 123.09(15)
C151 C141 C131 120.41(18)
C151 C141 H141 121.0(12)
C131 C141 H141 118.6(12)
N31 C151 C141 124.11(19)
N31 C151 H151 118.5(13)
C141 C151 H151 117.4(13)
C171 C161 C211 117.29(16)
C171 C161 C81 122.57(15)
C211 C161 C81 120.11(15)
C181 C171 C161 121.29(17)
C181 C171 H171 119.1(10)
C161 C171 H171 119.6(10)
C171 C181 C191 121.15(17)
C171 C181 H181 119.8(12)
C191 C181 H181 119.0(12)
C201 C191 C181 117.61(16)
C201 C191 C221 119.30(15)
C181 C191 C221 123.09(15)
C211 C201 C191 121.08(17)
C211 C201 H201 121.0(11)
C191 C201 H201 117.9(11)
C201 C211 C161 121.55(17)
C201 C211 H211 118.7(10)
C161 C211 H211 119.7(10)
N51 C221 C231 119.99(16)
N51 C221 C191 117.12(15)
C231 C221 C191 122.89(16)
N41 C231 C221 123.26(19)
N41 C231 H231 116.1(12)
C221 C231 H231 120.6(12)
N41 C241 C251 122.10(17)
N41 C241 H241 119.5(12)
C251 C241 H241 118.3(12)
N51 C251 C241 122.11(18)
N51 C251 H251 115.9(11)
C241 C251 H251 122.0(11)

loop_
_geom_bond_atom_site_label_1
_geom_bond_atom_site_label_2
_geom_bond_distance
N11 C51 1.326(3)
N11 C11 1.333(3)
N21 C61 1.341(2)
N21 C101 1.345(2)
N31 C151 1.326(3)
N31 C111 1.329(3)
N41 C241 1.325(2)
N41 C231 1.332(2)
N51 C251 1.331(2)
N51 C221 1.344(2)
C11 C21 1.382(3)
C11 H11 0.96(2)
C21 C31 1.380(2)
C21 H21 0.972(19)
C31 C41 1.383(2)
C31 C61 1.491(2)
C41 C51 1.381(3)
C41 H41 0.944(19)
C51 H51 0.97(2)
C61 C71 1.390(2)
C71 C81 1.393(2)
C71 H71 0.942(17)
C81 C91 1.392(2)
C81 C161 1.486(2)
C91 C101 1.387(2)
C91 H91 0.948(17)
C101 C131 1.492(2)
C111 C121 1.381(3)
C111 H111 0.97(2)
C121 C131 1.380(2)
C121 H121 0.95(2)
C131 C141 1.382(2)
C141 C151 1.370(3)
C141 H141 0.95(2)
C151 H151 0.96(2)
C161 C171 1.391(2)
C161 C211 1.392(2)
C171 C181 1.384(2)
C171 H171 0.981(17)
C181 C191 1.390(2)
C181 H181 0.96(2)
C191 C201 1.391(2)
C191 C221 1.481(2)
C201 C211 1.380(2)
C201 H201 0.992(18)
C211 H211 0.988(19)
C221 C231 1.389(2)
C231 H231 0.97(2)
C241 C251 1.380(3)
C241 H241 0.96(2)
C251 H251 0.994(19)

loop_
_geom_hbond_atom_site_label_D
_geom_hbond_atom_site_label_H
_geom_hbond_atom_site_label_A
_geom_hbond_site_symmetry_A
_geom_hbond_distance_DH
_geom_hbond_distance_HA
_geom_hbond_distance_DA
_geom_hbond_angle_DHA
_geom_hbond_publ_flag
C121 H121 N41 2_765 0.95(2) 2.56(2) 3.483(3) 164.6(16) no
C11 H11 N51 2_656 0.96(2) 2.75(2) 3.611(3) 150.1(17) no
C251 H251 N11 2_656 0.99(2) 2.73(2) 3.623(3) 150.1(14) no

_cod_database_fobs_code 2021752
